data_7113952
loop_
_publ_author_name
'Timothy C. Davenport'
'Hyun S. Ahn'
'Micah S. Ziegler'
'T. Don Tilley'

_publ_section_title
;
 A molecular structural analog of proposed dinuclear active sites in
 cobalt-based water oxidation catalysts
;
_journal_name_full Chem.Commun.
_journal_page_first 6326
_journal_paper_doi 10.1039/C3CC46865H
_journal_volume 50
_journal_year 2014
_chemical_formula_moiety 'C60 H44 Co4 F4 N12 O8 P 5+, 5(N O3 1-), C2 H3 N, 7(H2 O)'
_chemical_formula_sum 'C62 H61 Co4 F4 N18 O30 P'
_chemical_formula_weight 1880.96
_chemical_name_common '[(Co2(OH)2(DPFN))2(k2,k2-PO4)][NO3]5'
_chemical_name_systematic
;
 ?
;
_space_group_IT_number 11
_symmetry_cell_setting monoclinic
_symmetry_space_group_name_Hall '-P 2yb'
_symmetry_space_group_name_H-M 'P 1 21/m 1'
_atom_sites_solution_hydrogens geom
_atom_sites_solution_primary direct
_atom_sites_solution_secondary difmap
_audit_creation_method SHELXL-97
_cell_angle_alpha 90.00
_cell_angle_beta 112.203(2)
_cell_angle_gamma 90.00
_cell_formula_units_Z 2
_cell_length_a 16.5997(17)
_cell_length_b 12.8750(14)
_cell_length_c 18.2563(19)
_cell_measurement_reflns_used 9956
_cell_measurement_temperature 100(2)
_cell_measurement_theta_max 26.41
_cell_measurement_theta_min 2.41
_cell_volume 3612.4(7)
_computing_cell_refinement 'Bruker SAINT'
_computing_data_collection 'Bruker APEX2'
_computing_data_reduction 'Bruker SAINT'
_computing_molecular_graphics ORTEP-32
_computing_publication_material WinGX
_computing_structure_refinement 'SHELXL-97 (Sheldrick, 2008)'
_computing_structure_solution 'SHELXS-97 (Sheldrick, 2008)'
_diffrn_ambient_temperature 100(2)
_diffrn_detector_area_resol_mean 8.366
_diffrn_measured_fraction_theta_full 0.989
_diffrn_measured_fraction_theta_max 0.989
_diffrn_measurement_device_type 'Bruker APEX-I CCD'
_diffrn_measurement_method '\f and \w scans'
_diffrn_radiation_monochromator graphite
_diffrn_radiation_source 'fine-focus sealed tube'
_diffrn_radiation_type MoK\a
_diffrn_radiation_wavelength 0.71073
_diffrn_reflns_av_R_equivalents 0.0456
_diffrn_reflns_av_sigmaI/netI 0.0265
_diffrn_reflns_limit_h_max 19
_diffrn_reflns_limit_h_min -19
_diffrn_reflns_limit_k_max 15
_diffrn_reflns_limit_k_min -15
_diffrn_reflns_limit_l_max 21
_diffrn_reflns_limit_l_min -21
_diffrn_reflns_number 50251
_diffrn_reflns_theta_full 25.00
_diffrn_reflns_theta_max 25.35
_diffrn_reflns_theta_min 1.99
_diffrn_standards_number 0
_exptl_absorpt_coefficient_mu 1.037
_exptl_absorpt_correction_T_max 0.8620
_exptl_absorpt_correction_T_min 0.5796
_exptl_absorpt_correction_type multi-scan
_exptl_absorpt_process_details SADABS
_exptl_crystal_colour red
_exptl_crystal_density_diffrn 1.722
_exptl_crystal_density_method 'not measured'
_exptl_crystal_description block
_exptl_crystal_F_000 1900
_exptl_crystal_size_max 0.28
_exptl_crystal_size_mid 0.28
_exptl_crystal_size_min 0.10
_refine_diff_density_max 1.189
_refine_diff_density_min -0.743
_refine_diff_density_rms 0.117
_refine_ls_extinction_method none
_refine_ls_goodness_of_fit_ref 1.034
_refine_ls_hydrogen_treatment mixed
_refine_ls_matrix_type full
_refine_ls_number_parameters 691
_refine_ls_number_reflns 6842
_refine_ls_number_restraints 103
_refine_ls_restrained_S_all 1.043
_refine_ls_R_factor_all 0.0907
_refine_ls_R_factor_gt 0.0739
_refine_ls_shift/su_max 0.008
_refine_ls_shift/su_mean 0.000
_refine_ls_structure_factor_coef Fsqd
_refine_ls_weighting_details 'calc w=1/[\s^2^(Fo^2^)+(0.1385P)^2^+12.1359P] where P=(Fo^2^+2Fc^2^)/3'
_refine_ls_weighting_scheme calc
_refine_ls_wR_factor_gt 0.2159
_refine_ls_wR_factor_ref 0.2403
_reflns_number_gt 5416
_reflns_number_total 6842
_reflns_threshold_expression >2\s(I)
_cod_data_source_file c3cc46865h2.cif
_cod_data_source_block '[(Co2(OH)2(DPFN))2(k2,k2-PO4)][NO3]5'
_cod_original_sg_symbol_H-M P2(1)/m
_cod_database_code 7113952

loop_
_symmetry_equiv_pos_as_xyz
'x, y, z'
'-x, y+1/2, -z'
'-x, -y, -z'
'x, -y-1/2, z'

loop_
_atom_site_label
_atom_site_type_symbol
_atom_site_fract_x
_atom_site_fract_y
_atom_site_fract_z
_atom_site_U_iso_or_equiv
_atom_site_adp_type
_atom_site_occupancy
_atom_site_symmetry_multiplicity
_atom_site_calc_flag
_atom_site_refinement_flags
_atom_site_disorder_assembly
_atom_site_disorder_group
C1 C -0.1336(4) 0.2500 0.3870(5) 0.0429(17) Uani 1 2 d S . .
C2 C -0.1832(5) 0.2500 0.4348(5) 0.052(2) Uani 1 2 d S . .
H2 H -0.2449 0.2500 0.4114 0.062 Uiso 1 2 calc SR . .
C3 C -0.1425(6) 0.2500 0.5136(6) 0.056(2) Uani 1 2 d S . .
H3 H -0.1749 0.2500 0.5468 0.067 Uiso 1 2 calc SR . .
C4 C -0.0037(6) 0.2500 0.6308(5) 0.057(2) Uani 1 2 d S . .
H4 H -0.0347 0.2500 0.6652 0.069 Uiso 1 2 calc SR . .
C5 C 0.0848(6) 0.2500 0.6608(5) 0.0503(19) Uani 1 2 d S . .
H5 H 0.1167 0.2500 0.7163 0.060 Uiso 1 2 calc SR . .
C6 C 0.1280(5) 0.2500 0.6078(5) 0.0422(16) Uani 1 2 d S . .
C7 C -0.0032(5) 0.2500 0.4971(5) 0.0416(16) Uani 1 2 d S . .
C8 C -0.0496(5) 0.2500 0.5471(5) 0.0506(19) Uani 1 2 d S . .
C9 C -0.1772(4) 0.2500 0.2970(5) 0.0473(18) Uani 1 2 d S . .
C10 C 0.2271(5) 0.2500 0.6387(4) 0.0419(16) Uani 1 2 d S . .
C11 C -0.1533(3) 0.3484(4) 0.2649(3) 0.0428(12) Uani 1 1 d . . .
C12 C -0.2126(4) 0.4229(5) 0.2230(3) 0.0511(14) Uani 1 1 d . . .
H12 H -0.2728 0.4149 0.2123 0.061 Uiso 1 1 calc R . .
C13 C -0.1821(4) 0.5087(5) 0.1973(4) 0.0555(15) Uani 1 1 d . . .
H13 H -0.2215 0.5614 0.1688 0.067 Uiso 1 1 calc R . .
C14 C -0.0945(4) 0.5192(4) 0.2125(3) 0.0475(13) Uani 1 1 d . . .
H14 H -0.0734 0.5784 0.1943 0.057 Uiso 1 1 calc R . .
C15 C -0.0382(3) 0.4422(4) 0.2546(3) 0.0426(12) Uani 1 1 d . . .
H15 H 0.0224 0.4500 0.2667 0.051 Uiso 1 1 calc R . .
C16 C 0.2590(3) 0.3473(4) 0.6112(3) 0.0418(12) Uani 1 1 d . . .
C17 C 0.3110(4) 0.4212(5) 0.6624(4) 0.0543(14) Uani 1 1 d . . .
H17 H 0.3296 0.4139 0.7181 0.065 Uiso 1 1 calc R . .
C18 C 0.3348(4) 0.5064(5) 0.6288(4) 0.0651(18) Uani 1 1 d . . .
H18 H 0.3705 0.5587 0.6621 0.078 Uiso 1 1 calc R . .
C19 C 0.3077(4) 0.5164(5) 0.5487(4) 0.0576(15) Uani 1 1 d . . .
H19 H 0.3236 0.5755 0.5260 0.069 Uiso 1 1 calc R . .
C20 C 0.2568(3) 0.4389(4) 0.5015(4) 0.0493(13) Uani 1 1 d . . .
H20 H 0.2384 0.4445 0.4456 0.059 Uiso 1 1 calc R . .
C21 C 0.3263(4) 0.4310(10) 0.0933(5) 0.093(3) Uani 1 1 d . . .
C22 C 0.3581(5) 0.4335(14) 0.0319(6) 0.127(6) Uani 1 1 d . . .
H22 H 0.3692 0.4985 0.0129 0.152 Uiso 1 1 calc R . .
C23 C 0.3728(6) 0.3457(15) 0.0000(6) 0.136(6) Uani 1 1 d . . .
H23 H 0.3928 0.3466 -0.0424 0.163 Uiso 1 1 calc R . .
C24 C 0.3572(6) 0.2500 0.0325(7) 0.108(6) Uani 1 2 d S . .
C25 C 0.3243(5) 0.2500 0.0917(6) 0.082(4) Uani 1 2 d S . .
C26 C 0.3076(5) 0.5295(9) 0.1288(5) 0.092(3) Uani 1 1 d . . .
C27 C 0.2097(5) 0.5371(7) 0.1110(4) 0.076(2) Uani 1 1 d . . .
C28 C 0.1581(6) 0.6108(7) 0.0636(5) 0.090(3) Uani 1 1 d . . .
H28 H 0.1802 0.6607 0.0377 0.109 Uiso 1 1 calc R . .
C29 C 0.0707(6) 0.6104(6) 0.0545(5) 0.083(2) Uani 1 1 d . . .
H29 H 0.0327 0.6623 0.0231 0.100 Uiso 1 1 calc R . .
C30 C 0.0395(5) 0.5368(5) 0.0899(4) 0.0622(16) Uani 1 1 d . . .
H30 H -0.0196 0.5379 0.0849 0.075 Uiso 1 1 calc R . .
C31 C 0.0954(4) 0.4600(5) 0.1335(4) 0.0528(14) Uani 1 1 d . . .
H31 H 0.0740 0.4066 0.1572 0.063 Uiso 1 1 calc R . .
C32 C 0.3581(5) 0.5332(9) 0.2186(5) 0.101(3) Uani 1 1 d . . .
C33 C 0.4198(7) 0.6075(11) 0.2557(6) 0.135(5) Uani 1 1 d . . .
H33 H 0.4334 0.6607 0.2262 0.162 Uiso 1 1 calc R . .
C34 C 0.4611(7) 0.6026(11) 0.3368(6) 0.135(5) Uani 1 1 d . . .
H34 H 0.5042 0.6526 0.3637 0.162 Uiso 1 1 calc R . .
C35 C 0.4407(6) 0.5271(10) 0.3783(6) 0.119(4) Uani 1 1 d . . .
H35 H 0.4679 0.5245 0.4343 0.143 Uiso 1 1 calc R . .
C36 C 0.3799(5) 0.4543(8) 0.3375(5) 0.089(3) Uani 1 1 d . . .
H36 H 0.3663 0.3998 0.3661 0.106 Uiso 1 1 calc R . .
N1 N -0.0459(3) 0.2500 0.4160(4) 0.0350(12) Uani 1 2 d S . .
N2 N 0.0879(4) 0.2500 0.5294(4) 0.0374(13) Uani 1 2 d S . .
N3 N -0.0674(3) 0.3563(3) 0.2788(2) 0.0361(9) Uani 1 1 d . . .
N4 N 0.2326(3) 0.3557(3) 0.5324(3) 0.0372(9) Uani 1 1 d . . .
N5 N 0.3096(3) 0.3424(6) 0.1228(3) 0.0683(18) Uani 1 1 d . . .
N6 N 0.1793(3) 0.4601(4) 0.1428(3) 0.0546(13) Uani 1 1 d . . .
N7 N 0.3393(4) 0.4578(5) 0.2592(3) 0.0726(18) Uani 1 1 d . . .
O1 O 0.0889(2) 0.3499(3) 0.39998(19) 0.0338(7) Uani 1 1 d D . .
O2 O 0.0748(3) 0.2500 0.2738(3) 0.0382(11) Uani 1 2 d S . .
O3 O 0.2214(3) 0.2500 0.3987(3) 0.0413(11) Uani 1 2 d S . .
O4 O 0.1781(3) 0.2500 0.1473(3) 0.0444(12) Uani 1 2 d SD . .
O5 O 0.3320(3) 0.2500 0.2602(3) 0.0583(16) Uani 1 2 d SD . .
O6 O 0.2065(2) 0.3516(3) 0.2784(2) 0.0466(9) Uani 1 1 d . . .
P4 P 0.17772(11) 0.2500 0.30693(11) 0.0382(4) Uani 1 2 d S . .
F1 F -0.2663(3) 0.2500 0.2775(3) 0.0559(12) Uani 1 2 d S . .
F2 F 0.2580(3) 0.2500 0.7202(3) 0.0527(11) Uani 1 2 d S . .
F3 F 0.3301(4) 0.6150(6) 0.0959(3) 0.128(2) Uani 1 1 d . . .
Co1 Co 0.00965(5) 0.2500 0.33994(6) 0.0337(3) Uani 1 2 d S . .
Co2 Co 0.15992(6) 0.2500 0.46730(6) 0.0344(3) Uani 1 2 d S . .
Co3 Co 0.25775(4) 0.35404(7) 0.20145(5) 0.0532(3) Uani 1 1 d D . .
H1A H 0.060(5) 0.398(5) 0.415(5) 0.10(3) Uiso 1 1 d D . .
H4A H 0.133(4) 0.2500 0.100(3) 0.07(3) Uiso 1 2 d SD . .
H5A H 0.3906(6) 0.2500 0.282(8) 0.19(8) Uiso 1 2 d SD . .
N8 N 0.0000 0.5000 0.5000 0.0517(17) Uani 1 2 d S . .
O7 O -0.0690(8) 0.5018(8) 0.4426(7) 0.073(3) Uani 0.50 1 d P . 1
O9 O 0.0699(8) 0.5007(10) 0.4845(10) 0.103(5) Uani 0.50 1 d P . 1
O8 O -0.0095(11) 0.4880(10) 0.4318(8) 0.099(4) Uani 0.50 1 d P . 2
N9 N 0.8701(4) 0.7500 0.0574(5) 0.0568(19) Uani 1 2 d S . .
O10 O 0.903(3) 0.7500 0.125(2) 0.056(9) Uani 0.60(16) 2 d SP A 1
O12 O 0.8501(7) 0.6477(8) 0.0332(8) 0.062(3) Uani 0.50 1 d P A 1
O11 O 0.872(10) 0.7500 0.133(3) 0.085(18) Uani 0.40(16) 2 d SP A 2
O13 O 0.8685(7) 0.6910(9) 0.0111(7) 0.060(3) Uani 0.50 1 d P . 2
N10 N 0.5721(9) 0.2500 0.4526(11) 0.107(4) Uani 1 2 d SD . .
O14 O 0.6079(5) 0.2500 0.4006(6) 0.058(2) Uani 0.75 2 d SP B .
O15 O 0.642(4) 0.2500 0.510(4) 0.18(4) Uani 0.25 2 d SPD B 1
O17 O 0.5165(11) 0.3121(11) 0.4417(16) 0.182(9) Uani 0.63 1 d P . 1
O16 O 0.588(3) 0.302(2) 0.5223(15) 0.157(12) Uani 0.38 1 d P . 2
O18 O 0.5193(8) 0.4908(14) 0.1839(6) 0.203(5) Uani 1 1 d DU . .
N11 N 0.5549(15) 0.518(3) 0.1397(15) 0.184(10) Uani 0.50 1 d PDU C 1
O19 O 0.577(3) 0.609(4) 0.145(2) 0.279(18) Uani 0.50 1 d PDU C 1
O20 O 0.5645(14) 0.455(2) 0.0864(16) 0.207(10) Uani 0.50 1 d PDU C 1
N12 N 0.5613(8) 0.4794(14) 0.1519(12) 0.104(7) Uani 0.50 1 d PDU C 2
O21 O 0.6029(11) 0.545(2) 0.1374(10) 0.157(10) Uani 0.50 1 d PDU C 2
O22 O 0.5655(9) 0.3884(17) 0.1643(11) 0.129(6) Uani 0.50 1 d PDU C 2
C37 C 0.6960(7) 0.2500 0.0541(6) 0.070(3) Uani 1 2 d S . .
C38 C 0.6028(7) 0.2500 0.0303(11) 0.115(5) Uani 1 2 d S . .
H38A H 0.5875 0.2237 0.0737 0.172 Uiso 0.50 1 calc PR . .
H38B H 0.5768 0.2054 -0.0162 0.172 Uiso 0.50 1 calc PR . .
H38C H 0.5807 0.3210 0.0171 0.172 Uiso 0.50 1 calc PR . .
N13 N 0.7691(5) 0.2500 0.0749(5) 0.067(2) Uani 1 2 d S . .
O23 O 0.9593(3) 0.2500 0.1101(3) 0.0516(14) Uani 1 2 d SD . .
H23A H 0.999(4) 0.2500 0.160(2) 0.077 Uiso 1 2 d SD . .
H23B H 0.906(3) 0.2500 0.113(5) 0.077 Uiso 1 2 d SD . .
O24 O 0.3988(5) 0.2500 0.5128(5) 0.104(3) Uani 1 2 d SD . .
H24A H 0.439(7) 0.2500 0.490(8) 0.155 Uiso 1 2 d SD . .
H24B H 0.346(4) 0.2500 0.473(6) 0.155 Uiso 1 2 d SD . .
O25 O 0.1765(7) 0.5753(8) 0.3115(6) 0.162(4) Uani 1 1 d . . .
O26 O 0.9147(10) 0.2500 0.7716(9) 0.076(4) Uani 0.50 2 d SP . .
O27 O 0.5263(10) 0.7500 0.1767(16) 0.237(12) Uani 1 2 d S . .
O28 O 0.7276(14) 0.2500 0.6139(13) 0.124(8) Uani 0.50 2 d SP D 2
O29 O 0.4895(5) 0.2500 0.2449(7) 0.124(4) Uani 1 2 d SD . .
H29A H 0.524(10) 0.2500 0.217(9) 0.186 Uiso 1 2 d SD . .
H29B H 0.524(10) 0.2500 0.297(3) 0.186 Uiso 1 2 d SD . .

loop_
_atom_site_aniso_label
_atom_site_aniso_U_11
_atom_site_aniso_U_22
_atom_site_aniso_U_33
_atom_site_aniso_U_23
_atom_site_aniso_U_13
_atom_site_aniso_U_12
C1 0.028(3) 0.036(4) 0.063(5) 0.000 0.015(3) 0.000
C2 0.029(4) 0.059(5) 0.067(5) 0.000 0.019(4) 0.000
C3 0.047(4) 0.068(6) 0.062(5) 0.000 0.030(4) 0.000
C4 0.057(5) 0.063(6) 0.057(5) 0.000 0.028(4) 0.000
C5 0.054(5) 0.053(5) 0.043(4) 0.000 0.017(4) 0.000
C6 0.041(4) 0.035(4) 0.046(4) 0.000 0.010(3) 0.000
C7 0.030(3) 0.033(4) 0.057(4) 0.000 0.012(3) 0.000
C8 0.041(4) 0.054(5) 0.062(5) 0.000 0.026(4) 0.000
C9 0.022(3) 0.057(5) 0.058(5) 0.000 0.010(3) 0.000
C10 0.039(4) 0.037(4) 0.042(4) 0.000 0.006(3) 0.000
C11 0.030(2) 0.045(3) 0.048(3) -0.004(2) 0.009(2) 0.003(2)
C12 0.034(3) 0.060(4) 0.052(3) -0.002(3) 0.008(2) 0.014(2)
C13 0.053(3) 0.052(4) 0.056(3) 0.002(3) 0.014(3) 0.021(3)
C14 0.059(3) 0.040(3) 0.047(3) 0.003(2) 0.023(3) 0.010(2)
C15 0.039(3) 0.038(3) 0.051(3) -0.002(2) 0.018(2) 0.002(2)
C16 0.034(2) 0.035(3) 0.051(3) -0.002(2) 0.010(2) 0.000(2)
C17 0.049(3) 0.048(3) 0.055(3) -0.011(3) 0.007(3) -0.003(3)
C18 0.059(4) 0.044(3) 0.073(4) -0.009(3) 0.004(3) -0.018(3)
C19 0.054(3) 0.046(3) 0.063(4) 0.001(3) 0.011(3) -0.014(3)
C20 0.038(3) 0.041(3) 0.059(3) 0.003(3) 0.007(2) -0.004(2)
C21 0.038(3) 0.168(10) 0.062(4) 0.020(6) 0.006(3) -0.043(5)
C22 0.042(4) 0.268(17) 0.065(5) 0.039(8) 0.013(4) -0.050(7)
C23 0.041(4) 0.31(2) 0.066(6) 0.015(8) 0.026(4) -0.021(7)
C24 0.020(4) 0.24(2) 0.054(6) 0.000 0.006(4) 0.000
C25 0.019(4) 0.169(13) 0.055(6) 0.000 0.011(4) 0.000
C26 0.068(5) 0.123(8) 0.076(5) 0.022(5) 0.019(4) -0.053(5)
C27 0.064(4) 0.088(5) 0.067(4) 0.013(4) 0.016(3) -0.039(4)
C28 0.096(6) 0.079(5) 0.081(5) 0.027(5) 0.017(5) -0.032(5)
C29 0.097(6) 0.054(4) 0.077(5) 0.017(4) 0.008(4) -0.007(4)
C30 0.062(4) 0.049(4) 0.065(4) 0.009(3) 0.013(3) 0.001(3)
C31 0.048(3) 0.046(3) 0.058(3) 0.001(3) 0.013(3) -0.011(3)
C32 0.061(4) 0.144(9) 0.080(5) 0.005(5) 0.008(4) -0.064(5)
C33 0.106(7) 0.166(11) 0.103(7) 0.017(7) 0.007(6) -0.095(8)
C34 0.104(7) 0.177(12) 0.089(7) -0.002(7) -0.003(6) -0.091(8)
C35 0.084(6) 0.151(10) 0.083(6) 0.009(6) -0.012(5) -0.061(7)
C36 0.055(4) 0.121(7) 0.068(5) 0.007(5) -0.003(3) -0.030(4)
N1 0.028(3) 0.028(3) 0.045(3) 0.000 0.010(2) 0.000
N2 0.031(3) 0.032(3) 0.045(3) 0.000 0.010(3) 0.000
N3 0.034(2) 0.034(2) 0.037(2) -0.0009(17) 0.0103(17) 0.0012(16)
N4 0.030(2) 0.033(2) 0.043(2) 0.0027(17) 0.0077(17) -0.0006(16)
N5 0.025(2) 0.131(6) 0.047(3) 0.008(3) 0.011(2) -0.016(3)
N6 0.045(3) 0.065(3) 0.045(3) 0.007(2) 0.008(2) -0.022(2)
N7 0.049(3) 0.099(5) 0.058(3) 0.014(3) 0.007(2) -0.031(3)
O1 0.0298(17) 0.0301(18) 0.0369(18) 0.0005(13) 0.0074(14) -0.0018(13)
O2 0.029(2) 0.038(3) 0.045(3) 0.000 0.012(2) 0.000
O3 0.023(2) 0.054(3) 0.044(3) 0.000 0.009(2) 0.000
O4 0.023(2) 0.056(3) 0.049(3) 0.000 0.008(2) 0.000
O5 0.030(3) 0.093(5) 0.042(3) 0.000 0.003(2) 0.000
O6 0.0369(19) 0.047(2) 0.052(2) 0.0001(17) 0.0123(16) -0.0067(16)
P4 0.0285(9) 0.0391(10) 0.0444(10) 0.000 0.0110(7) 0.000
F1 0.0220(19) 0.073(3) 0.067(3) 0.000 0.0111(19) 0.000
F2 0.048(3) 0.055(3) 0.043(2) 0.000 0.003(2) 0.000
F3 0.101(4) 0.170(6) 0.100(4) 0.038(4) 0.022(3) -0.084(4)
Co1 0.0245(5) 0.0314(5) 0.0419(5) 0.000 0.0089(4) 0.000
Co2 0.0264(5) 0.0308(5) 0.0418(5) 0.000 0.0081(4) 0.000
Co3 0.0291(4) 0.0744(6) 0.0506(5) 0.0051(4) 0.0089(3) -0.0127(3)
N8 0.064(5) 0.023(3) 0.067(5) -0.006(3) 0.025(4) 0.012(3)
O7 0.084(8) 0.065(7) 0.079(8) 0.000(5) 0.040(7) 0.024(6)
O9 0.074(8) 0.083(8) 0.170(14) -0.057(9) 0.066(9) -0.021(6)
O8 0.118(11) 0.087(9) 0.082(9) -0.005(7) 0.025(8) 0.058(8)
N9 0.036(4) 0.071(5) 0.054(5) 0.000 0.005(3) 0.000
O10 0.077(16) 0.050(7) 0.039(15) 0.000 0.020(8) 0.000
O12 0.052(6) 0.039(6) 0.079(8) -0.009(5) 0.005(5) -0.002(4)
O11 0.17(5) 0.045(11) 0.067(15) 0.000 0.08(2) 0.000
O13 0.057(6) 0.052(7) 0.065(7) -0.016(6) 0.015(5) 0.008(5)
N10 0.091(8) 0.052(6) 0.187(15) 0.000 0.062(9) 0.000
O14 0.034(4) 0.058(5) 0.085(6) 0.000 0.027(4) 0.000
O15 0.16(5) 0.05(3) 0.23(8) 0.000 -0.06(5) 0.000
O17 0.165(14) 0.084(9) 0.36(3) 0.002(13) 0.171(18) 0.024(9)
O16 0.27(4) 0.113(19) 0.110(16) -0.032(15) 0.10(2) -0.09(2)
O18 0.152(9) 0.312(15) 0.107(7) -0.016(9) 0.007(6) -0.071(10)
N11 0.152(19) 0.30(2) 0.122(16) -0.05(2) 0.080(14) -0.03(2)
O19 0.31(4) 0.40(4) 0.15(2) -0.02(3) 0.11(2) -0.15(3)
O20 0.166(16) 0.30(3) 0.208(18) -0.143(18) 0.132(15) -0.097(16)
N12 0.022(5) 0.135(12) 0.128(13) -0.110(11) -0.004(7) 0.023(7)
O21 0.057(7) 0.37(3) 0.063(8) 0.092(13) 0.043(6) 0.076(13)
O22 0.067(7) 0.201(16) 0.130(11) 0.011(12) 0.051(7) 0.045(10)
C37 0.063(6) 0.081(7) 0.073(6) 0.000 0.034(5) 0.000
C38 0.047(6) 0.147(14) 0.157(14) 0.000 0.045(8) 0.000
N13 0.051(5) 0.089(6) 0.063(5) 0.000 0.022(4) 0.000
O23 0.036(3) 0.070(4) 0.046(3) 0.000 0.013(2) 0.000
O24 0.044(4) 0.195(11) 0.067(5) 0.000 0.016(3) 0.000
O25 0.184(9) 0.138(8) 0.147(8) -0.006(6) 0.045(7) 0.034(7)
O26 0.080(9) 0.086(10) 0.073(9) 0.000 0.040(8) 0.000
O27 0.172(13) 0.066(7) 0.55(4) 0.000 0.22(2) 0.000
O28 0.104(14) 0.18(2) 0.106(14) 0.000 0.067(12) 0.000
O29 0.040(4) 0.189(11) 0.128(8) 0.000 0.014(5) 0.000

loop_
_atom_type_symbol
_atom_type_description
_atom_type_scat_dispersion_real
_atom_type_scat_dispersion_imag
_atom_type_scat_source
C C 0.0033 0.0016 'International Tables Vol C Tables 4.2.6.8 and 6.1.1.4'
H H 0.0000 0.0000 'International Tables Vol C Tables 4.2.6.8 and 6.1.1.4'
N N 0.0061 0.0033 'International Tables Vol C Tables 4.2.6.8 and 6.1.1.4'
O O 0.0106 0.0060 'International Tables Vol C Tables 4.2.6.8 and 6.1.1.4'
P P 0.1023 0.0942 'International Tables Vol C Tables 4.2.6.8 and 6.1.1.4'
Co Co 0.3494 0.9721 'International Tables Vol C Tables 4.2.6.8 and 6.1.1.4'
F F 0.0171 0.0103 'International Tables Vol C Tables 4.2.6.8 and 6.1.1.4'

loop_
_geom_angle_atom_site_label_1
_geom_angle_atom_site_label_2
_geom_angle_atom_site_label_3
_geom_angle
_geom_angle_site_symmetry_1
_geom_angle_site_symmetry_3
N1 C1 C2 123.7(7) . .
N1 C1 C9 115.1(6) . .
C2 C1 C9 121.2(6) . .
C3 C2 C1 119.4(7) . .
C3 C2 H2 120.3 . .
C1 C2 H2 120.3 . .
C2 C3 C8 119.0(8) . .
C2 C3 H3 120.5 . .
C8 C3 H3 120.5 . .
C5 C4 C8 119.3(8) . .
C5 C4 H4 120.3 . .
C8 C4 H4 120.3 . .
C4 C5 C6 118.5(8) . .
C4 C5 H5 120.7 . .
C6 C5 H5 120.7 . .
N2 C6 C5 124.3(7) . .
N2 C6 C10 115.4(7) . .
C5 C6 C10 120.3(7) . .
N1 C7 C8 121.0(7) . .
N1 C7 N2 119.1(7) . .
C8 C7 N2 119.9(7) . .
C7 C8 C4 119.7(7) . .
C7 C8 C3 119.5(8) . .
C4 C8 C3 120.8(8) . .
F1 C9 C11 108.2(4) . .
F1 C9 C11 108.2(4) . 4_565
C11 C9 C11 114.0(6) . 4_565
F1 C9 C1 107.6(6) . .
C11 C9 C1 109.3(4) . .
C11 C9 C1 109.3(4) 4_565 .
F2 C10 C16 108.9(4) . 4_565
F2 C10 C16 108.9(4) . .
C16 C10 C16 111.3(6) 4_565 .
F2 C10 C6 108.0(6) . .
C16 C10 C6 109.9(4) 4_565 .
C16 C10 C6 109.9(4) . .
N3 C11 C12 122.1(5) . .
N3 C11 C9 113.7(5) . .
C12 C11 C9 124.1(5) . .
C13 C12 C11 118.2(5) . .
C13 C12 H12 120.9 . .
C11 C12 H12 120.9 . .
C12 C13 C14 120.5(5) . .
C12 C13 H13 119.7 . .
C14 C13 H13 119.7 . .
C13 C14 C15 118.8(5) . .
C13 C14 H14 120.6 . .
C15 C14 H14 120.6 . .
N3 C15 C14 121.3(5) . .
N3 C15 H15 119.3 . .
C14 C15 H15 119.3 . .
N4 C16 C17 122.5(5) . .
N4 C16 C10 114.1(5) . .
C17 C16 C10 123.4(6) . .
C18 C17 C16 117.1(6) . .
C18 C17 H17 121.5 . .
C16 C17 H17 121.5 . .
C19 C18 C17 121.1(6) . .
C19 C18 H18 119.5 . .
C17 C18 H18 119.5 . .
C18 C19 C20 118.5(6) . .
C18 C19 H19 120.7 . .
C20 C19 H19 120.7 . .
N4 C20 C19 121.6(6) . .
N4 C20 H20 119.2 . .
C19 C20 H20 119.2 . .
N5 C21 C22 122.6(12) . .
N5 C21 C26 115.9(7) . .
C22 C21 C26 121.5(11) . .
C23 C22 C21 120.9(13) . .
C23 C22 H22 119.6 . .
C21 C22 H22 119.6 . .
C22 C23 C24 117.1(9) . .
C22 C23 H23 121.4 . .
C24 C23 H23 121.4 . .
C25 C24 C23 120.7(8) . .
C25 C24 C23 120.7(8) . 4_565
C23 C24 C23 118.6(15) . 4_565
N5 C25 N5 119.1(9) . 4_565
N5 C25 C24 120.4(4) . .
N5 C25 C24 120.4(4) 4_565 .
F3 C26 C21 110.6(8) . .
F3 C26 C32 108.3(7) . .
C21 C26 C32 111.6(9) . .
F3 C26 C27 107.3(8) . .
C21 C26 C27 109.6(7) . .
C32 C26 C27 109.4(7) . .
N6 C27 C28 123.1(7) . .
N6 C27 C26 113.7(7) . .
C28 C27 C26 123.0(7) . .
C27 C28 C29 116.9(7) . .
C27 C28 H28 121.6 . .
C29 C28 H28 121.6 . .
C30 C29 C28 120.9(7) . .
C30 C29 H29 119.6 . .
C28 C29 H29 119.6 . .
C29 C30 C31 118.7(7) . .
C29 C30 H30 120.7 . .
C31 C30 H30 120.7 . .
N6 C31 C30 120.8(6) . .
N6 C31 H31 119.6 . .
C30 C31 H31 119.6 . .
N7 C32 C33 121.4(8) . .
N7 C32 C26 115.1(6) . .
C33 C32 C26 123.5(8) . .
C34 C33 C32 118.2(9) . .
C34 C33 H33 120.9 . .
C32 C33 H33 120.9 . .
C35 C34 C33 120.5(9) . .
C35 C34 H34 119.8 . .
C33 C34 H34 119.8 . .
C34 C35 C36 118.4(9) . .
C34 C35 H35 120.8 . .
C36 C35 H35 120.8 . .
N7 C36 C35 121.9(9) . .
N7 C36 H36 119.0 . .
C35 C36 H36 119.0 . .
C1 N1 C7 117.5(6) . .
C1 N1 Co1 117.1(5) . .
C7 N1 Co1 125.4(5) . .
C6 N2 C7 118.3(7) . .
C6 N2 Co2 117.5(5) . .
C7 N2 Co2 124.2(5) . .
C15 N3 C11 119.0(4) . .
C15 N3 Co1 122.2(3) . .
C11 N3 Co1 118.6(3) . .
C16 N4 C20 119.2(5) . .
C16 N4 Co2 119.0(3) . .
C20 N4 Co2 121.8(4) . .
C21 N5 C25 118.3(7) . .
C21 N5 Co3 116.8(7) . .
C25 N5 Co3 124.7(6) . .
C31 N6 C27 119.3(6) . .
C31 N6 Co3 121.8(4) . .
C27 N6 Co3 118.9(5) . .
C32 N7 C36 119.6(7) . .
C32 N7 Co3 118.1(5) . .
C36 N7 Co3 122.3(5) . .
Co2 O1 Co1 92.37(15) . .
Co2 O1 H1A 124(6) . .
Co1 O1 H1A 108(6) . .
P4 O2 Co1 123.2(3) . .
P4 O3 Co2 124.4(3) . .
Co3 O4 Co3 90.9(2) . 4_565
Co3 O4 H4A 131.9(19) . .
Co3 O4 H4A 131.9(19) 4_565 .
Co3 O5 Co3 92.1(2) 4_565 .
Co3 O5 H5A 128(4) 4_565 .
Co3 O5 H5A 128(4) . .
P4 O6 Co3 123.0(2) . .
O6 P4 O6 115.3(3) 4_565 .
O6 P4 O3 106.54(18) 4_565 .
O6 P4 O3 106.54(18) . .
O6 P4 O2 107.28(18) 4_565 .
O6 P4 O2 107.28(18) . .
O3 P4 O2 114.1(3) . .
O1 Co1 O1 86.9(2) . 4_565
O1 Co1 O2 85.93(15) . .
O1 Co1 O2 85.93(15) 4_565 .
O1 Co1 N3 177.48(16) . 4_565
O1 Co1 N3 90.97(16) 4_565 4_565
O2 Co1 N3 92.56(16) . 4_565
O1 Co1 N3 90.97(16) . .
O1 Co1 N3 177.48(16) 4_565 .
O2 Co1 N3 92.56(16) . .
N3 Co1 N3 91.1(2) 4_565 .
O1 Co1 N1 90.02(16) . .
O1 Co1 N1 90.02(16) 4_565 .
O2 Co1 N1 174.4(2) . .
N3 Co1 N1 91.34(17) 4_565 .
N3 Co1 N1 91.34(17) . .
O1 Co1 Co2 43.67(10) . .
O1 Co1 Co2 43.67(10) 4_565 .
O2 Co1 Co2 89.13(15) . .
N3 Co1 Co2 134.38(12) 4_565 .
N3 Co1 Co2 134.38(12) . .
N1 Co1 Co2 85.29(17) . .
O1 Co2 O1 87.5(2) 4_565 .
O1 Co2 O3 85.88(15) 4_565 .
O1 Co2 O3 85.88(15) . .
O1 Co2 N4 177.54(17) 4_565 .
O1 Co2 N4 90.69(16) . .
O3 Co2 N4 92.31(17) . .
O1 Co2 N4 90.69(16) 4_565 4_565
O1 Co2 N4 177.54(17) . 4_565
O3 Co2 N4 92.31(16) . 4_565
N4 Co2 N4 91.0(2) . 4_565
O1 Co2 N2 90.57(16) 4_565 .
O1 Co2 N2 90.57(16) . .
O3 Co2 N2 175.1(2) . .
N4 Co2 N2 91.14(18) . .
N4 Co2 N2 91.14(18) 4_565 .
O1 Co2 Co1 43.97(10) 4_565 .
O1 Co2 Co1 43.97(10) . .
O3 Co2 Co1 89.07(15) . .
N4 Co2 Co1 134.43(12) . .
N4 Co2 Co1 134.43(12) 4_565 .
N2 Co2 Co1 86.00(17) . .
O5 Co3 O4 88.36(16) . .
O5 Co3 O6 86.9(2) . .
O4 Co3 O6 87.4(2) . .
O5 Co3 N7 90.5(2) . .
O4 Co3 N7 178.4(2) . .
O6 Co3 N7 91.5(2) . .
O5 Co3 N6 178.3(2) . .
O4 Co3 N6 91.11(18) . .
O6 Co3 N6 91.47(19) . .
N7 Co3 N6 90.0(2) . .
O5 Co3 N5 89.4(3) . .
O4 Co3 N5 88.6(2) . .
O6 Co3 N5 174.6(3) . .
N7 Co3 N5 92.4(3) . .
N6 Co3 N5 92.3(2) . .
O5 Co3 Co3 43.97(12) . 4_565
O4 Co3 Co3 44.55(11) . 4_565
O6 Co3 Co3 89.04(12) . 4_565
N7 Co3 Co3 134.4(2) . 4_565
N6 Co3 Co3 135.60(14) . 4_565
N5 Co3 Co3 85.6(2) . 4_565
O8 N8 O8 180.000(3) 3_566 .
O8 N8 O7 126.6(8) 3_566 .
O8 N8 O7 53.4(7) . .
O8 N8 O7 53.4(8) 3_566 3_566
O8 N8 O7 126.6(7) . 3_566
O7 N8 O7 180.000(4) . 3_566
O8 N8 O9 63.5(10) 3_566 3_566
O8 N8 O9 116.5(10) . 3_566
O7 N8 O9 64.0(9) . 3_566
O7 N8 O9 116.0(9) 3_566 3_566
O8 N8 O9 116.5(10) 3_566 .
O8 N8 O9 63.5(10) . .
O7 N8 O9 116.0(9) . .
O7 N8 O9 64.0(9) 3_566 .
O9 N8 O9 180.0(14) 3_566 .
N8 O7 O9 60.5(7) . 3_566
N8 O9 O7 55.6(7) . 3_566
O13 N9 O10 132.3(13) 4_575 .
O13 N9 O10 132.3(13) . .
O13 N9 O11 137.7(8) 4_575 .
O13 N9 O11 137.7(8) . .
O13 N9 O12 117.7(12) 4_575 .
O10 N9 O12 107.5(8) . .
O11 N9 O12 103.3(17) . .
O13 N9 O12 117.7(12) . 4_575
O10 N9 O12 107.5(8) . 4_575
O11 N9 O12 103.3(17) . 4_575
O12 N9 O12 143.0(12) . 4_575
O17 N10 O17 85.3(18) 4_565 .
O17 N10 O15 125(3) 4_565 .
O17 N10 O15 125(3) . .
O17 N10 O14 114.9(16) 4_565 .
O17 N10 O14 114.9(16) . .
O17 N10 O16 110.9(18) 4_565 .
O17 N10 O16 72.0(18) . .
O14 N10 O16 134.0(16) . .
O17 N10 O16 110.9(18) . 4_565
O14 N10 O16 134.0(16) . 4_565
O18 N11 O19 115(4) . .
O18 N11 O20 122(4) . .
O19 N11 O20 122(3) . .
O18 N12 O21 125.2(16) . .
O18 N12 O22 92(2) . .
O21 N12 O22 138.4(16) . .
N13 C37 C38 178.1(13) . .
C37 C38 H38A 109.5 . .
C37 C38 H38B 109.5 . .
H38A C38 H38B 109.5 . .
C37 C38 H38C 109.5 . .
H38A C38 H38C 109.5 . .
H38B C38 H38C 109.5 . .
H23A O23 H23B 107(5) . .
H24A O24 H24B 106(5) . .
H29A O29 H29B 108(5) . .

loop_
_geom_bond_atom_site_label_1
_geom_bond_atom_site_label_2
_geom_bond_distance
_geom_bond_site_symmetry_2
C1 N1 1.348(9) .
C1 C2 1.408(11) .
C1 C9 1.525(12) .
C2 C3 1.339(13) .
C2 H2 0.9500 .
C3 C8 1.427(12) .
C3 H3 0.9500 .
C4 C5 1.361(12) .
C4 C8 1.426(13) .
C4 H4 0.9500 .
C5 C6 1.404(11) .
C5 H5 0.9500 .
C6 N2 1.330(10) .
C6 C10 1.525(10) .
C7 N1 1.380(10) .
C7 C8 1.399(11) .
C7 N2 1.401(9) .
C9 F1 1.385(8) .
C9 C11 1.510(7) .
C9 C11 1.510(7) 4_565
C10 F2 1.378(9) .
C10 C16 1.517(7) 4_565
C10 C16 1.517(7) .
C11 N3 1.354(6) .
C11 C12 1.380(8) .
C12 C13 1.369(9) .
C12 H12 0.9500 .
C13 C14 1.379(9) .
C13 H13 0.9500 .
C14 C15 1.380(8) .
C14 H14 0.9500 .
C15 N3 1.347(7) .
C15 H15 0.9500 .
C16 N4 1.340(7) .
C16 C17 1.384(8) .
C17 C18 1.384(9) .
C17 H17 0.9500 .
C18 C19 1.364(10) .
C18 H18 0.9500 .
C19 C20 1.380(8) .
C19 H19 0.9500 .
C20 N4 1.341(7) .
C20 H20 0.9500 .
C21 N5 1.335(11) .
C21 C22 1.408(13) .
C21 C26 1.508(15) .
C22 C23 1.34(2) .
C22 H22 0.9500 .
C23 C24 1.432(16) .
C23 H23 0.9500 .
C24 C25 1.383(16) .
C24 C23 1.432(16) 4_565
C25 N5 1.380(8) .
C25 N5 1.380(8) 4_565
C26 F3 1.372(9) .
C26 C32 1.535(12) .
C26 C27 1.536(11) .
C27 N6 1.339(8) .
C27 C28 1.350(12) .
C28 C29 1.395(13) .
C28 H28 0.9500 .
C29 C30 1.356(10) .
C29 H29 0.9500 .
C30 C31 1.383(9) .
C30 H30 0.9500 .
C31 N6 1.338(8) .
C31 H31 0.9500 .
C32 N7 1.327(10) .
C32 C33 1.378(12) .
C33 C34 1.378(14) .
C33 H33 0.9500 .
C34 C35 1.351(15) .
C34 H34 0.9500 .
C35 C36 1.373(12) .
C35 H35 0.9500 .
C36 N7 1.332(10) .
C36 H36 0.9500 .
N1 Co1 1.935(6) .
N2 Co2 1.933(6) .
N3 Co1 1.918(4) .
N4 Co2 1.907(4) .
N5 Co3 1.938(5) .
N6 Co3 1.912(5) .
N7 Co3 1.910(6) .
O1 Co2 1.860(3) .
O1 Co1 1.870(3) .
O1 H1A 0.89(2) .
O2 P4 1.582(5) .
O2 Co1 1.901(5) .
O3 P4 1.554(5) .
O3 Co2 1.891(5) .
O4 Co3 1.880(3) .
O4 Co3 1.880(3) 4_565
O4 H4A 0.90(2) .
O5 Co3 1.861(4) 4_565
O5 Co3 1.861(4) .
O5 H5A 0.901(5) .
O6 P4 1.548(4) .
O6 Co3 1.899(4) .
P4 O6 1.548(4) 4_565
Co1 O1 1.870(3) 4_565
Co1 N3 1.918(4) 4_565
Co1 Co2 2.6917(13) .
Co2 O1 1.860(3) 4_565
Co2 N4 1.907(4) 4_565
Co3 Co3 2.6791(19) 4_565
N8 O8 1.204(13) 3_566
N8 O8 1.204(13) .
N8 O7 1.226(12) .
N8 O7 1.226(12) 3_566
N8 O9 1.294(11) 3_566
N8 O9 1.294(11) .
O7 O9 1.337(19) 3_566
O9 O7 1.337(19) 3_566
N9 O13 1.129(11) 4_575
N9 O13 1.129(11) .
N9 O10 1.14(4) .
N9 O11 1.37(5) .
N9 O12 1.389(10) .
N9 O12 1.389(10) 4_575
O13 O13 1.52(2) 4_575
N10 O17 1.180(15) 4_565
N10 O17 1.180(15) .
N10 O15 1.23(2) .
N10 O14 1.296(16) .
N10 O16 1.37(3) .
N10 O16 1.37(3) 4_565
O17 O17 1.60(3) 4_565
O16 O16 1.35(6) 4_565
O18 N12 1.08(2) .
O18 N11 1.219(19) .
O18 O22 1.63(2) .
N11 O19 1.22(2) .
N11 O20 1.32(4) .
N12 O21 1.183(19) .
N12 O22 1.190(17) .
C37 N13 1.127(12) .
C37 C38 1.440(15) .
C38 H38A 0.9800 .
C38 H38B 0.9800 .
C38 H38C 0.9800 .
O23 H23A 0.90(2) .
O23 H23B 0.90(2) .
O24 H24A 0.91(2) .
O24 H24B 0.90(2) .
O29 H29A 0.90(2) .
O29 H29B 0.90(2) .
